data_7107773
loop_
_publ_author_name
'Chou-Fu Sheu'
'Che-Hsiu Shih'
'Kunihisa Sugimoto'
'Bing-Ming Cheng'
'Masaki Takata'
'Yu Wang'

_publ_section_title
;
 A long-lived photo-induced metastable state of linkage isomerization
 accompanied with a spin transition
;
_journal_name_full Chem.Commun.
_journal_page_first 5715
_journal_paper_doi 10.1039/c2cc31326j
_journal_volume 48
_journal_year 2012
_chemical_formula_moiety 'C26 H20 Fe N14 S2'
_chemical_formula_sum 'C26 H20 Fe N14 S2'
_chemical_formula_weight 648.53
_chemical_melting_point ?
_chemical_name_common Fe(abpt)2(NCS)2
_chemical_name_systematic
;
?
;
_space_group_IT_number 14
_symmetry_cell_setting monoclinic
_symmetry_space_group_name_Hall '-P 2ybc'
_symmetry_space_group_name_H-M 'P 1 21/c 1'
_atom_sites_solution_hydrogens geom
_atom_sites_solution_primary direct
_atom_sites_solution_secondary difmap
_audit_creation_method SHELXL-97
_cell_angle_alpha 90.00
_cell_angle_beta 106.252(4)
_cell_angle_gamma 90.00
_cell_formula_units_Z 4
_cell_length_a 10.6715(6)
_cell_length_b 15.8611(2)
_cell_length_c 17.1977(6)
_cell_measurement_reflns_used 17563
_cell_measurement_temperature 20(2)
_cell_measurement_theta_max 18.2
_cell_measurement_theta_min 1.2
_cell_volume 2794.6(2)
_computing_cell_refinement 'RAPID AUTO'
_computing_data_collection 'RAPID AUTO'
_computing_data_reduction 'RAPID AUTO'
_computing_structure_refinement 'SHELXL-97 (Sheldrick, 1997)'
_computing_structure_solution 'SHELXS-97 (Sheldrick, 1990)'
_diffrn_ambient_temperature 20(2)
_diffrn_measured_fraction_theta_full 0.990
_diffrn_measured_fraction_theta_max 0.990
_diffrn_measurement_device_type 'Rigaku RAXIS RAPID IP'
_diffrn_measurement_method Oscillation
_diffrn_radiation_monochromator graphite
_diffrn_radiation_source synchrotron
_diffrn_radiation_type synchrotron
_diffrn_radiation_wavelength 0.4959
_diffrn_reflns_av_R_equivalents 0.0611
_diffrn_reflns_av_sigmaI/netI 0.0521
_diffrn_reflns_limit_h_max 17
_diffrn_reflns_limit_h_min -17
_diffrn_reflns_limit_k_max 24
_diffrn_reflns_limit_k_min -26
_diffrn_reflns_limit_l_max 28
_diffrn_reflns_limit_l_min -28
_diffrn_reflns_number 42088
_diffrn_reflns_theta_full 24.41
_diffrn_reflns_theta_max 24.41
_diffrn_reflns_theta_min 1.24
_exptl_absorpt_coefficient_mu 0.278
_exptl_absorpt_correction_T_max 0.873
_exptl_absorpt_correction_T_min 0.858
_exptl_absorpt_correction_type empirical
_exptl_absorpt_process_details 'multi-scan (2001 Higashi)'
_exptl_crystal_colour red
_exptl_crystal_density_diffrn 1.541
_exptl_crystal_density_meas ?
_exptl_crystal_density_method 'not measured'
_exptl_crystal_description block
_exptl_crystal_F_000 1328
_exptl_crystal_size_max 0.08
_exptl_crystal_size_mid 0.08
_exptl_crystal_size_min 0.03
_refine_diff_density_max 1.490
_refine_diff_density_min -0.754
_refine_diff_density_rms 0.100
_refine_ls_extinction_method none
_refine_ls_goodness_of_fit_ref 0.995
_refine_ls_hydrogen_treatment mixed
_refine_ls_matrix_type full
_refine_ls_number_parameters 415
_refine_ls_number_reflns 13411
_refine_ls_number_restraints 0
_refine_ls_restrained_S_all 0.995
_refine_ls_R_factor_all 0.0612
_refine_ls_R_factor_gt 0.0499
_refine_ls_shift/su_max 0.001
_refine_ls_shift/su_mean 0.000
_refine_ls_structure_factor_coef Fsqd
_refine_ls_weighting_details 'calc w=1/[\s^2^(Fo^2^)+(0.0667P)^2^+2.1144P] where P=(Fo^2^+2Fc^2^)/3'
_refine_ls_weighting_scheme calc
_refine_ls_wR_factor_gt 0.1278
_refine_ls_wR_factor_ref 0.1345
_reflns_number_gt 11113
_reflns_number_total 13411
_reflns_threshold_expression >2sigma(I)
_cod_data_source_file c2cc31326j.txt
_cod_data_source_block is
_cod_depositor_comments
;
The following automatic conversions were performed:

'_chemical_melting_point' value 'not measured' was changed to '?' -
the value is undefined or not given.

Automatic conversion script
Id: cif_fix_values 1715 2011-07-08 13:25:40Z adriana 

The following automatic conversions were performed:

'_exptl_crystal_density_meas' value 'not measured' was changed to '?'
- the value is perceived as not measured.

Automatic conversion script
Id: cif_fix_values 3008 2015-01-20 13:52:24Z robertas 
;
_cod_original_cell_volume 2794.58(18)
_cod_database_code 7107773

loop_
_symmetry_equiv_pos_as_xyz
'x, y, z'
'-x, y+1/2, -z+1/2'
'-x, -y, -z'
'x, -y-1/2, z-1/2'

loop_
_atom_site_label
_atom_site_type_symbol
_atom_site_fract_x
_atom_site_fract_y
_atom_site_fract_z
_atom_site_U_iso_or_equiv
_atom_site_adp_type
_atom_site_occupancy
_atom_site_symmetry_multiplicity
_atom_site_calc_flag
_atom_site_refinement_flags
_atom_site_disorder_group
Fe1 Fe 1.0000 0.0000 0.0000 0.0046(2) Uiso 0.1886(12) 2 d SP 1
N3 N 1.1759(3) 0.0245(3) 0.0695(3) 0.0140(9) Uiso 0.1886(12) 1 d PG 1
C13 C 1.2834(2) 0.0354(2) 0.10916(18) 0.0146(10) Uiso 0.1886(12) 1 d PG 1
S1 S 1.4334(2) 0.05449(14) 0.16543(13) 0.01783(15) Uiso 0.1886(12) 1 d PG 1
Fe3 Fe 0.95931(5) -0.00332(3) -0.01394(3) 0.01203(9) Uiso 0.4057(6) 1 d P 2
S3 S 1.28426(8) -0.00468(5) 0.06070(5) 0.01557(14) Uiso 0.4057(6) 1 d P 2
C27 C 1.3984(3) 0.0195(2) 0.1438(2) 0.0168(5) Uiso 0.4057(6) 1 d P 2
N15 N 1.4814(3) 0.0332(2) 0.2038(2) 0.01783(15) Uiso 0.4057(6) 1 d P 2
S4 S 0.53343(12) -0.07221(8) -0.18655(8) 0.01783(15) Uiso 0.3246(5) 1 d P 2
S4' S 0.5144(5) -0.0284(3) -0.1702(3) 0.0222(8) Uiso 0.0811(1) 1 d P 2
C28 C 0.6719(3) -0.0409(2) -0.1251(2) 0.0185(5) Uiso 0.4057(6) 1 d P 2
N16 N 0.7745(3) -0.02591(18) -0.08124(17) 0.0149(4) Uiso 0.4057(6) 1 d P 2
N1 N 0.98619(11) -0.10076(7) 0.07543(7) 0.01519(17) Uani 1 1 d . .
N2 N 0.92163(12) 0.05815(7) 0.08392(7) 0.01718(19) Uani 1 1 d . .
N4 N 0.87903(12) 0.13669(7) 0.09758(7) 0.01784(19) Uani 1 1 d . .
N5 N 0.71933(12) 0.18338(8) 0.25365(7) 0.0187(2) Uani 1 1 d . .
N6 N 0.82875(11) 0.04634(7) 0.18135(7) 0.01535(18) Uani 1 1 d . .
N7 N 0.78288(16) 0.00774(9) 0.24227(10) 0.0251(3) Uani 1 1 d . .
C1 C 1.02741(13) -0.17909(8) 0.06861(8) 0.0168(2) Uani 1 1 d . .
H1A H 1.0675 -0.1907 0.0283 0.020 Uiso 1 1 calc R .
C2 C 1.01257(13) -0.24409(8) 0.11973(9) 0.0183(2) Uani 1 1 d . .
H2A H 1.0417 -0.2982 0.1135 0.022 Uiso 1 1 calc R .
C3 C 0.95346(14) -0.22645(9) 0.18009(9) 0.0199(2) Uani 1 1 d . .
H3A H 0.9419 -0.2690 0.2147 0.024 Uiso 1 1 calc R .
C4 C 0.91153(13) -0.14493(9) 0.18871(9) 0.0183(2) Uani 1 1 d . .
H4B H 0.8729 -0.1316 0.2294 0.022 Uiso 1 1 calc R .
C5 C 0.92903(12) -0.08394(8) 0.13476(8) 0.01428(19) Uani 1 1 d . .
C6 C 0.89164(12) 0.00450(8) 0.13477(8) 0.01395(19) Uani 1 1 d . .
C7 C 0.82356(12) 0.12881(8) 0.15710(8) 0.01407(18) Uani 1 1 d . .
C8 C 0.76933(12) 0.19977(8) 0.19184(8) 0.01475(19) Uani 1 1 d . .
C9 C 0.77477(13) 0.28022(9) 0.16054(9) 0.0188(2) Uani 1 1 d . .
H9A H 0.8082 0.2887 0.1167 0.023 Uiso 1 1 calc R .
C10 C 0.72913(14) 0.34737(9) 0.19632(10) 0.0208(2) Uani 1 1 d . .
H10A H 0.7325 0.4020 0.1773 0.025 Uiso 1 1 calc R .
C11 C 0.67815(14) 0.33185(10) 0.26111(9) 0.0199(2) Uani 1 1 d . .
H11A H 0.6477 0.3758 0.2867 0.024 Uiso 1 1 calc R .
C12 C 0.67396(15) 0.24937(10) 0.28642(9) 0.0210(2) Uani 1 1 d . .
H12A H 0.6375 0.2390 0.3287 0.025 Uiso 1 1 calc R .
Fe2 Fe 1.0000 0.0000 0.5000 0.01041(5) Uani 1 2 d S .
S2 S 1.16882(3) 0.06892(2) 0.270568(19) 0.01554(6) Uani 1 1 d . .
N8 N 0.87050(10) -0.09814(7) 0.42801(6) 0.01225(16) Uani 1 1 d . .
N9 N 0.81192(10) 0.05910(7) 0.46015(7) 0.01321(16) Uani 1 1 d . .
N10 N 1.05248(12) 0.03962(7) 0.39575(7) 0.01650(18) Uani 1 1 d . .
N11 N 0.75968(10) 0.13260(7) 0.47859(7) 0.01331(16) Uani 1 1 d . .
N12 N 0.41577(10) 0.16065(7) 0.45627(7) 0.01480(17) Uani 1 1 d . .
N13 N 0.59985(10) 0.04745(7) 0.41631(7) 0.01292(16) Uani 1 1 d . .
N14 N 0.47482(11) 0.01356(8) 0.37872(8) 0.01778(19) Uani 1 1 d . .
H1N H 0.711(4) 0.020(3) 0.238(3) 0.081(13) Uiso 1 1 d . .
H2N H 0.828(3) 0.036(2) 0.2874(19) 0.042(7) Uiso 1 1 d . .
C14 C 0.90857(12) -0.17454(8) 0.41065(7) 0.01399(18) Uani 1 1 d . .
H14A H 0.9965 -0.1886 0.4296 0.017 Uiso 1 1 calc R .
C15 C 0.82230(13) -0.23392(8) 0.36542(8) 0.0166(2) Uani 1 1 d . .
H15A H 0.8515 -0.2868 0.3548 0.020 Uiso 1 1 calc R .
C16 C 0.69121(13) -0.21210(9) 0.33657(8) 0.0179(2) Uani 1 1 d . .
H16A H 0.6313 -0.2504 0.3061 0.021 Uiso 1 1 calc R .
C17 C 0.65009(12) -0.13274(8) 0.35354(8) 0.0162(2) Uani 1 1 d . .
H17A H 0.5630 -0.1169 0.3344 0.019 Uiso 1 1 calc R .
C18 C 0.74246(12) -0.07776(7) 0.39986(7) 0.01278(18) Uani 1 1 d . .
C19 C 0.71533(12) 0.00763(7) 0.42368(8) 0.01250(18) Uani 1 1 d . .
C20 C 0.63115(11) 0.12470(7) 0.45161(7) 0.01262(18) Uani 1 1 d . .
C21 C 0.53712(11) 0.18864(8) 0.46139(7) 0.01316(18) Uani 1 1 d . .
C22 C 0.57560(13) 0.27241(8) 0.47654(9) 0.0172(2) Uani 1 1 d . .
H22A H 0.6600 0.2894 0.4790 0.021 Uiso 1 1 calc R .
C23 C 0.48371(13) 0.32987(9) 0.48788(9) 0.0190(2) Uani 1 1 d . .
H23A H 0.5060 0.3862 0.4988 0.023 Uiso 1 1 calc R .
C24 C 0.35774(13) 0.30186(9) 0.48268(8) 0.0182(2) Uani 1 1 d . .
H24A H 0.2947 0.3390 0.4901 0.022 Uiso 1 1 calc R .
C25 C 0.32853(12) 0.21737(9) 0.46627(8) 0.0167(2) Uani 1 1 d . .
H25A H 0.2440 0.1991 0.4620 0.020 Uiso 1 1 calc R .
C26 C 1.10193(12) 0.05214(8) 0.34380(8) 0.01388(18) Uani 1 1 d . .
H3N H 0.417(2) 0.0426(17) 0.3988(16) 0.030(6) Uiso 1 1 d . .
H4N H 0.463(3) 0.0171(19) 0.3291(19) 0.042(8) Uiso 1 1 d . .

loop_
_atom_site_aniso_label
_atom_site_aniso_U_11
_atom_site_aniso_U_22
_atom_site_aniso_U_33
_atom_site_aniso_U_23
_atom_site_aniso_U_13
_atom_site_aniso_U_12
N1 0.0188(4) 0.0114(4) 0.0147(4) -0.0006(3) 0.0036(3) -0.0028(3)
N2 0.0267(5) 0.0113(4) 0.0154(4) 0.0014(3) 0.0091(4) -0.0023(4)
N4 0.0269(5) 0.0119(4) 0.0173(5) 0.0010(4) 0.0105(4) -0.0016(4)
N5 0.0230(5) 0.0185(5) 0.0168(5) 0.0015(4) 0.0091(4) -0.0006(4)
N6 0.0169(4) 0.0144(4) 0.0164(4) 0.0037(3) 0.0073(3) -0.0008(3)
N7 0.0307(6) 0.0237(6) 0.0276(6) 0.0116(5) 0.0188(5) 0.0042(5)
C1 0.0188(5) 0.0126(5) 0.0179(5) -0.0009(4) 0.0031(4) -0.0012(4)
C2 0.0176(5) 0.0133(5) 0.0217(6) 0.0032(4) 0.0016(4) -0.0009(4)
C3 0.0196(5) 0.0161(5) 0.0233(6) 0.0075(5) 0.0048(4) -0.0004(4)
C4 0.0188(5) 0.0164(5) 0.0199(5) 0.0067(4) 0.0060(4) -0.0001(4)
C5 0.0149(4) 0.0122(4) 0.0149(5) 0.0024(4) 0.0028(4) -0.0021(4)
C6 0.0159(4) 0.0124(4) 0.0133(5) 0.0023(3) 0.0036(4) -0.0023(3)
C7 0.0148(4) 0.0135(4) 0.0135(5) 0.0017(4) 0.0033(4) -0.0014(4)
C8 0.0138(4) 0.0149(5) 0.0154(5) 0.0020(4) 0.0038(4) -0.0006(4)
C9 0.0191(5) 0.0165(5) 0.0229(6) 0.0069(4) 0.0094(4) 0.0045(4)
C10 0.0216(5) 0.0167(5) 0.0260(6) 0.0054(5) 0.0099(5) 0.0058(4)
C11 0.0201(5) 0.0202(6) 0.0191(5) 0.0017(4) 0.0051(4) 0.0062(4)
C12 0.0252(6) 0.0214(6) 0.0181(5) 0.0019(5) 0.0090(5) 0.0026(5)
Fe2 0.01237(9) 0.00905(9) 0.01045(10) -0.00014(7) 0.00426(7) 0.00059(7)
S2 0.01653(12) 0.01739(13) 0.01356(12) 0.00194(10) 0.00562(9) -0.00115(10)
N8 0.0150(4) 0.0101(4) 0.0122(4) -0.0003(3) 0.0049(3) 0.0012(3)
N9 0.0144(4) 0.0102(4) 0.0152(4) -0.0017(3) 0.0044(3) 0.0010(3)
N10 0.0212(4) 0.0146(4) 0.0146(4) 0.0002(3) 0.0066(4) -0.0003(4)
N11 0.0137(4) 0.0106(4) 0.0157(4) -0.0014(3) 0.0043(3) 0.0016(3)
N12 0.0140(4) 0.0150(4) 0.0155(4) 0.0012(3) 0.0043(3) 0.0018(3)
N13 0.0131(4) 0.0108(4) 0.0142(4) -0.0017(3) 0.0028(3) 0.0004(3)
N14 0.0133(4) 0.0160(5) 0.0216(5) -0.0040(4) 0.0010(4) -0.0005(3)
C14 0.0184(5) 0.0102(4) 0.0148(5) -0.0007(4) 0.0070(4) 0.0014(4)
C15 0.0225(5) 0.0117(4) 0.0171(5) -0.0023(4) 0.0079(4) 0.0003(4)
C16 0.0211(5) 0.0139(5) 0.0179(5) -0.0043(4) 0.0044(4) -0.0010(4)
C17 0.0171(5) 0.0137(5) 0.0166(5) -0.0027(4) 0.0026(4) 0.0004(4)
C18 0.0159(4) 0.0105(4) 0.0122(4) -0.0006(3) 0.0043(3) 0.0011(3)
C19 0.0141(4) 0.0098(4) 0.0133(4) -0.0006(3) 0.0034(3) 0.0010(3)
C20 0.0139(4) 0.0104(4) 0.0137(4) -0.0010(3) 0.0041(3) 0.0009(3)
C21 0.0144(4) 0.0126(4) 0.0130(4) 0.0000(4) 0.0047(3) 0.0024(3)
C22 0.0172(5) 0.0132(5) 0.0228(6) -0.0035(4) 0.0081(4) 0.0010(4)
C23 0.0202(5) 0.0145(5) 0.0232(6) -0.0031(4) 0.0075(4) 0.0035(4)
C24 0.0183(5) 0.0176(5) 0.0194(5) -0.0014(4) 0.0066(4) 0.0056(4)
C25 0.0150(4) 0.0183(5) 0.0172(5) 0.0018(4) 0.0054(4) 0.0038(4)
C26 0.0167(4) 0.0108(4) 0.0135(5) -0.0006(3) 0.0032(4) -0.0013(3)

loop_
_atom_type_symbol
_atom_type_description
_atom_type_scat_dispersion_real
_atom_type_scat_dispersion_imag
_atom_type_scat_source
C C 0.0007 0.0007 'International Tables Vol C Tables 4.2.6.8 and 6.1.1.4'
H H 0.0000 0.0000 'International Tables Vol C Tables 4.2.6.8 and 6.1.1.4'
N N 0.0018 0.0015 'International Tables Vol C Tables 4.2.6.8 and 6.1.1.4'
S S 0.0656 0.0596 'International Tables Vol C Tables 4.2.6.8 and 6.1.1.4'
Fe Fe 0.2546 0.4343 'International Tables Vol C Tables 4.2.6.8 and 6.1.1.4'

loop_
_geom_angle_atom_site_label_1
_geom_angle_atom_site_label_2
_geom_angle_atom_site_label_3
_geom_angle
_geom_angle_site_symmetry_1
_geom_angle_site_symmetry_3
N3 Fe1 N3 180.0(3) 3_755 .
N3 Fe1 N2 89.52(16) 3_755 3_755
N3 Fe1 N2 90.48(16) . 3_755
N3 Fe1 N2 90.48(16) 3_755 .
N3 Fe1 N2 89.52(16) . .
N2 Fe1 N2 180.00(8) 3_755 .
N3 Fe1 N1 89.73(16) 3_755 3_755
N3 Fe1 N1 90.27(16) . 3_755
N2 Fe1 N1 78.23(4) 3_755 3_755
N2 Fe1 N1 101.77(4) . 3_755
N3 Fe1 N1 90.27(16) 3_755 .
N3 Fe1 N1 89.73(16) . .
N2 Fe1 N1 101.77(4) 3_755 .
N2 Fe1 N1 78.23(4) . .
N1 Fe1 N1 180.00(6) 3_755 .
C13 N3 Fe1 176.3(3) . .
N3 C13 S1 177.8 . .
N16 Fe3 N2 99.67(9) . .
N16 Fe3 N1 102.22(9) . 3_755
N2 Fe3 N1 100.38(5) . 3_755
N16 Fe3 N1 101.33(9) . .
N2 Fe3 N1 76.99(5) . .
N1 Fe3 N1 156.40(3) 3_755 .
N16 Fe3 N2 103.97(9) . 3_755
N2 Fe3 N2 156.35(3) . 3_755
N1 Fe3 N2 75.55(4) 3_755 3_755
N1 Fe3 N2 97.34(5) . 3_755
N16 Fe3 S3 163.78(8) . .
N2 Fe3 S3 96.14(4) . .
N1 Fe3 S3 78.31(4) 3_755 .
N1 Fe3 S3 78.68(4) . .
N2 Fe3 S3 60.22(4) 3_755 .
C27 S3 Fe3 140.30(12) . .
N15 C27 S3 177.2(3) . .
N16 C28 S4 174.0(3) . .
C28 N16 Fe3 174.5(3) . .
C1 N1 C5 118.61(11) . .
C1 N1 Fe1 125.14(9) . .
C5 N1 Fe1 116.24(9) . .
C1 N1 Fe3 126.18(9) . .
C5 N1 Fe3 113.62(9) . .
Fe1 N1 Fe3 11.759(16) . .
C6 N2 N4 108.59(11) . .
C6 N2 Fe1 113.15(9) . .
N4 N2 Fe1 137.86(9) . .
C6 N2 Fe3 111.78(9) . .
N4 N2 Fe3 135.59(9) . .
Fe1 N2 Fe3 12.059(16) . .
C7 N4 N2 106.77(10) . .
C8 N5 C12 116.86(12) . .
C6 N6 C7 105.81(10) . .
C6 N6 N7 123.91(11) . .
C7 N6 N7 130.27(12) . .
N6 N7 H1N 111(3) . .
N6 N7 H2N 102.0(19) . .
H1N N7 H2N 103(4) . .
N1 C1 C2 122.38(13) . .
N1 C1 H1A 118.8 . .
C2 C1 H1A 118.8 . .
C3 C2 C1 118.66(13) . .
C3 C2 H2A 120.7 . .
C1 C2 H2A 120.7 . .
C2 C3 C4 119.70(12) . .
C2 C3 H3A 120.2 . .
C4 C3 H3A 120.2 . .
C5 C4 C3 117.98(13) . .
C5 C4 H4B 121.0 . .
C3 C4 H4B 121.0 . .
N1 C5 C4 122.66(12) . .
N1 C5 C6 111.75(11) . .
C4 C5 C6 125.58(12) . .
N2 C6 N6 109.14(11) . .
N2 C6 C5 120.14(12) . .
N6 C6 C5 130.72(11) . .
N4 C7 N6 109.68(11) . .
N4 C7 C8 123.72(11) . .
N6 C7 C8 126.57(11) . .
N5 C8 C9 123.56(12) . .
N5 C8 C7 117.63(11) . .
C9 C8 C7 118.80(11) . .
C10 C9 C8 118.37(12) . .
C10 C9 H9A 120.8 . .
C8 C9 H9A 120.8 . .
C9 C10 C11 118.98(13) . .
C9 C10 H10A 120.5 . .
C11 C10 H10A 120.5 . .
C12 C11 C10 118.26(13) . .
C12 C11 H11A 120.9 . .
C10 C11 H11A 120.9 . .
N5 C12 C11 123.94(13) . .
N5 C12 H12A 118.0 . .
C11 C12 H12A 118.0 . .
N10 Fe2 N10 180.0 . 3_756
N10 Fe2 N9 87.40(4) . 3_756
N10 Fe2 N9 92.60(4) 3_756 3_756
N10 Fe2 N9 92.60(4) . .
N10 Fe2 N9 87.40(4) 3_756 .
N9 Fe2 N9 180.0 3_756 .
N10 Fe2 N8 90.39(4) . .
N10 Fe2 N8 89.61(4) 3_756 .
N9 Fe2 N8 104.65(4) 3_756 .
N9 Fe2 N8 75.35(4) . .
N10 Fe2 N8 89.61(4) . 3_756
N10 Fe2 N8 90.39(4) 3_756 3_756
N9 Fe2 N8 75.35(4) 3_756 3_756
N9 Fe2 N8 104.65(4) . 3_756
N8 Fe2 N8 180.00(5) . 3_756
C14 N8 C18 118.37(11) . .
C14 N8 Fe2 125.46(8) . .
C18 N8 Fe2 116.17(8) . .
C19 N9 N11 108.73(10) . .
C19 N9 Fe2 114.55(8) . .
N11 N9 Fe2 134.74(8) . .
C26 N10 Fe2 167.30(11) . .
C20 N11 N9 106.70(10) . .
C25 N12 C21 117.37(11) . .
C19 N13 C20 105.83(10) . .
C19 N13 N14 125.47(10) . .
C20 N13 N14 128.70(10) . .
N13 N14 H3N 106.5(16) . .
N13 N14 H4N 107(2) . .
H3N N14 H4N 116(3) . .
N8 C14 C15 122.86(12) . .
N8 C14 H14A 118.6 . .
C15 C14 H14A 118.6 . .
C16 C15 C14 118.21(12) . .
C16 C15 H15A 120.9 . .
C14 C15 H15A 120.9 . .
C15 C16 C17 119.69(12) . .
C15 C16 H16A 120.2 . .
C17 C16 H16A 120.2 . .
C18 C17 C16 118.29(12) . .
C18 C17 H17A 120.9 . .
C16 C17 H17A 120.9 . .
N8 C18 C17 122.57(11) . .
N8 C18 C19 112.24(10) . .
C17 C18 C19 125.18(11) . .
N9 C19 N13 108.80(10) . .
N9 C19 C18 120.81(10) . .
N13 C19 C18 130.38(11) . .
N11 C20 N13 109.92(10) . .
N11 C20 C21 124.60(11) . .
N13 C20 C21 125.44(11) . .
N12 C21 C22 123.61(11) . .
N12 C21 C20 116.07(11) . .
C22 C21 C20 120.31(11) . .
C23 C22 C21 117.92(12) . .
C23 C22 H22A 121.0 . .
C21 C22 H22A 121.0 . .
C22 C23 C24 119.12(13) . .
C22 C23 H23A 120.4 . .
C24 C23 H23A 120.4 . .
C25 C24 C23 118.59(12) . .
C25 C24 H24A 120.7 . .
C23 C24 H24A 120.7 . .
N12 C25 C24 123.38(12) . .
N12 C25 H25A 118.3 . .
C24 C25 H25A 118.3 . .
N10 C26 S2 179.14(13) . .

loop_
_geom_bond_atom_site_label_1
_geom_bond_atom_site_label_2
_geom_bond_distance
_geom_bond_site_symmetry_2
Fe1 N3 1.962(2) 3_755
Fe1 N3 1.962(2) .
Fe1 N2 2.0758(12) 3_755
Fe1 N2 2.0758(12) .
Fe1 N1 2.0893(11) 3_755
Fe1 N1 2.0893(11) .
N3 C13 1.1717 .
C13 S1 1.6502 .
Fe3 N16 2.020(3) .
Fe3 N2 2.0793(12) .
Fe3 N1 2.1274(12) 3_755
Fe3 N1 2.1414(12) .
Fe3 N2 2.1622(13) 3_755
Fe3 S3 3.3438(10) .
S3 C27 1.643(4) .
C27 N15 1.177(5) .
S4 C28 1.635(4) .
C28 N16 1.167(4) .
N1 C1 1.3341(17) .
N1 C5 1.3538(17) .
N2 C6 1.3220(16) .
N2 N4 1.3687(16) .
N4 C7 1.3241(16) .
N5 C8 1.3417(17) .
N5 C12 1.3418(19) .
N6 C6 1.3540(17) .
N6 C7 1.3694(17) .
N6 N7 1.4139(16) .
N7 H1N 0.78(4) .
N7 H2N 0.91(3) .
C1 C2 1.3922(19) .
C1 H1A 0.9300 .
C2 C3 1.386(2) .
C2 H2A 0.9300 .
C3 C4 1.390(2) .
C3 H3A 0.9300 .
C4 C5 1.3887(18) .
C4 H4B 0.9300 .
C5 C6 1.4585(18) .
C7 C8 1.4670(18) .
C8 C9 1.3924(18) .
C9 C10 1.385(2) .
C9 H9A 0.9300 .
C10 C11 1.392(2) .
C10 H10A 0.9300 .
C11 C12 1.383(2) .
C11 H11A 0.9300 .
C12 H12A 0.9300 .
Fe2 N10 2.1177(11) .
Fe2 N10 2.1177(11) 3_756
Fe2 N9 2.1464(10) 3_756
Fe2 N9 2.1464(10) .
Fe2 N8 2.2154(11) .
Fe2 N8 2.2154(11) 3_756
S2 C26 1.6339(13) .
N8 C14 1.3381(15) .
N8 C18 1.3548(16) .
N9 C19 1.3268(16) .
N9 N11 1.3673(14) .
N10 C26 1.1748(16) .
N11 C20 1.3252(15) .
N12 C25 1.3398(16) .
N12 C21 1.3482(16) .
N13 C19 1.3588(15) .
N13 C20 1.3666(16) .
N13 N14 1.4157(15) .
N14 H3N 0.91(3) .
N14 H4N 0.83(3) .
C14 C15 1.3924(18) .
C14 H14A 0.9300 .
C15 C16 1.3908(19) .
C15 H15A 0.9300 .
C16 C17 1.3906(19) .
C16 H16A 0.9300 .
C17 C18 1.3882(18) .
C17 H17A 0.9300 .
C18 C19 1.4671(17) .
C20 C21 1.4692(16) .
C21 C22 1.3935(18) .
C22 C23 1.3918(18) .
C22 H22A 0.9300 .
C23 C24 1.395(2) .
C23 H23A 0.9300 .
C24 C25 1.387(2) .
C24 H24A 0.9300 .
C25 H25A 0.9300 .
